data_7124207
loop_
_publ_author_name
'Trose, Michael'
'Nahra, Fady'
'Cordes, David B.'
'Slawin, Alexandra M. Z.'
'Cazin, Catherine S. J.'

_publ_section_title
;
 Cu--NHC azide complex: synthesis and reactivity
;
_journal_name_full 'Chemical Communications'
_journal_paper_doi 10.1039/C9CC04844H
_journal_year 2019
_chemical_formula_moiety 'C33 H42 Cu N5 O4'
_chemical_formula_sum 'C33 H42 Cu N5 O4'
_chemical_formula_weight 636.27
_chemical_properties_physical ', Air-sensitive'
_space_group_crystal_system monoclinic
_space_group_IT_number 14
_space_group_name_Hall '-P 2yn'
_space_group_name_H-M_alt 'P 1 21/n 1'
_symmetry_space_group_name_Hall '-P 2yn'
_symmetry_space_group_name_H-M 'P 1 21/n 1'
_atom_sites_solution_hydrogens geom
_atom_sites_solution_primary direct
_atom_sites_solution_secondary difmap
_audit_creation_date 2016-10-24
_audit_creation_method 'by CrystalStructure 4.2'
_audit_update_record
;
2017-03-30 deposited with the CCDC.    2019-09-09 downloaded from the CCDC.
;
_cell_angle_alpha 90.0000
_cell_angle_beta 101.313(3)
_cell_angle_gamma 90.0000
_cell_formula_units_Z 8
_cell_length_a 15.7139(17)
_cell_length_b 21.668(2)
_cell_length_c 20.036(2)
_cell_measurement_reflns_used 10982
_cell_measurement_temperature 173
_cell_measurement_theta_max 25.30
_cell_measurement_theta_min 1.50
_cell_volume 6689.5(12)
_computing_cell_refinement 'CrystalClear-SM Expert 2.1 b45'
_computing_data_collection 'CrystalClear-SM Expert 2.1 b45 (Rigaku, 2015)'
_computing_data_reduction 'CrystalClear-SM Expert 2.1 b45'
_computing_molecular_graphics 'CrystalStructure 4.2'
_computing_publication_material 'CrystalStructure 4.2 (Rigaku, 2015)'
_computing_structure_refinement 'SHELXL Version 2014/7 (Sheldrick, 2008)'
_computing_structure_solution 'Superflip (Palatinus, et al., 2007)'
_diffrn_ambient_temperature 173
_diffrn_detector_area_resol_mean 5.814
_diffrn_measured_fraction_theta_full 0.998
_diffrn_measured_fraction_theta_max 0.995
_diffrn_measurement_device_type 'Rigaku XtaLAB P200'
_diffrn_measurement_method \w
_diffrn_radiation_type 'Mo K\a'
_diffrn_radiation_wavelength 0.71075
_diffrn_reflns_av_R_equivalents 0.0515
_diffrn_reflns_Laue_measured_fraction_full 0.998
_diffrn_reflns_Laue_measured_fraction_max 0.995
_diffrn_reflns_limit_h_max 18
_diffrn_reflns_limit_h_min -18
_diffrn_reflns_limit_k_max 25
_diffrn_reflns_limit_k_min -26
_diffrn_reflns_limit_l_max 24
_diffrn_reflns_limit_l_min -24
_diffrn_reflns_number 127565
_diffrn_reflns_point_group_measured_fraction_full 0.998
_diffrn_reflns_point_group_measured_fraction_max 0.995
_diffrn_reflns_theta_full 25.242
_diffrn_reflns_theta_max 25.393
_diffrn_reflns_theta_min 1.511
_diffrn_standards_number 0
_exptl_absorpt_coefficient_mu 0.695
_exptl_absorpt_correction_T_max 0.986
_exptl_absorpt_correction_T_min 0.941
_exptl_absorpt_correction_type multi-scan
_exptl_absorpt_process_details 'REQAB (Rigaku, 1998)'
_exptl_crystal_colour colorless
_exptl_crystal_density_diffrn 1.263
_exptl_crystal_density_method 'not measured'
_exptl_crystal_description platelet
_exptl_crystal_F_000 2688.00
_exptl_crystal_recrystallization_method 'Re-crystallisation from solvent: THF/pentane'
_exptl_crystal_size_max 0.180
_exptl_crystal_size_mid 0.070
_exptl_crystal_size_min 0.020
_refine_diff_density_max 0.42
_refine_diff_density_min -0.33
_refine_ls_extinction_method none
_refine_ls_goodness_of_fit_ref 1.103
_refine_ls_hydrogen_treatment constr
_refine_ls_number_parameters 825
_refine_ls_number_reflns 12225
_refine_ls_number_restraints 18
_refine_ls_R_factor_all 0.0562
_refine_ls_R_factor_gt 0.0355
_refine_ls_shift/su_max 0.002
_refine_ls_structure_factor_coef Fsqd
_refine_ls_weighting_details 'w = 1/[\s^2^(Fo^2^)+(0.0261P)^2^+2.8731P] where P=(Fo^2^+2Fc^2^)/3'
_refine_ls_weighting_scheme calc
_refine_ls_wR_factor_gt 0.0732
_refine_ls_wR_factor_ref 0.0843
_reflns_Friedel_coverage 0.000
_reflns_number_gt 9692
_reflns_number_total 12225
_reflns_threshold_expression F^2^>2.0\s(F^2^)
_cod_data_source_file c9cc04844h2.cif
_cod_data_source_block 2
_cod_database_code 7124207

loop_
_space_group_symop_id
_space_group_symop_operation_xyz
1 +X,+Y,+Z
2 1/2-X,1/2+Y,1/2-Z
3 -X,-Y,-Z
4 -1/2+X,-1/2-Y,-1/2+Z

loop_
_atom_site_label
_atom_site_type_symbol
_atom_site_fract_x
_atom_site_fract_y
_atom_site_fract_z
_atom_site_U_iso_or_equiv
_atom_site_adp_type
_atom_site_occupancy
_atom_site_site_symmetry_order
_atom_site_calc_flag
_atom_site_refinement_flags_posn
_atom_site_refinement_flags_adp
_atom_site_refinement_flags_occupancy
_atom_site_disorder_assembly
_atom_site_disorder_group
Cu1 Cu 0.74025(2) 0.80631(2) 0.78022(2) 0.03289(8) Uani 1 1 d . . . . .
Cu41 Cu 0.22100(2) 0.87048(2) 0.70078(2) 0.03884(9) Uani 1 1 d . . . . .
O35 O 0.82374(18) 0.98239(10) 1.01581(11) 0.0693(7) Uani 1 1 d . . . . .
O36 O 0.89132(14) 1.03586(9) 0.94657(10) 0.0517(5) Uani 1 1 d . . . . .
O38 O 0.80642(17) 0.78634(9) 0.90973(11) 0.0602(6) Uani 1 1 d . . . . .
O39 O 0.84740(15) 0.85170(9) 0.99622(10) 0.0551(6) Uani 1 1 d . . . . .
O75 O 0.1161(3) 0.68167(12) 0.48601(14) 0.1149(13) Uani 1 1 d . . . . .
O76 O 0.12502(16) 0.61044(10) 0.56513(12) 0.0663(7) Uani 1 1 d . . . . .
O79 O 0.0502(5) 0.8045(3) 0.5162(3) 0.077(2) Uani 0.597(10) 1 d . U P A 1
O78 O 0.1670(8) 0.8793(5) 0.5704(6) 0.100(4) Uani 0.597(10) 1 d . U P A 1
O78A O 0.1225(9) 0.8737(7) 0.5718(9) 0.078(3) Uani 0.403(10) 1 d . U P A 2
O79A O 0.1089(9) 0.8159(3) 0.4893(5) 0.100(4) Uani 0.403(10) 1 d . U P A 2
N2 N 0.63796(13) 0.71970(9) 0.68792(10) 0.0303(5) Uani 1 1 d . . . . .
N5 N 0.76251(14) 0.68214(9) 0.72819(11) 0.0325(5) Uani 1 1 d . . . . .
N30 N 0.76117(14) 0.88421(9) 0.82237(11) 0.0338(5) Uani 1 1 d . . . . .
N31 N 0.74933(16) 0.93920(10) 0.79174(12) 0.0414(6) Uani 1 1 d . . . . .
N32 N 0.77500(16) 0.98317(10) 0.83766(12) 0.0417(6) Uani 1 1 d . . . . .
N42 N 0.20199(14) 0.95772(10) 0.80126(11) 0.0347(5) Uani 1 1 d . . . . .
N45 N 0.29138(14) 0.99532(10) 0.74444(11) 0.0366(5) Uani 1 1 d . . . . .
N70 N 0.19702(14) 0.78953(10) 0.66745(12) 0.0395(5) Uani 1 1 d . . . . .
N71 N 0.21728(18) 0.73784(11) 0.70339(13) 0.0512(6) Uani 1 1 d . . . . .
N72 N 0.19451(17) 0.68957(11) 0.66338(13) 0.0523(7) Uani 1 1 d . . . . .
C1 C 0.71350(16) 0.73306(11) 0.73050(12) 0.0301(6) Uani 1 1 d . . . . .
C3 C 0.64011(18) 0.66163(11) 0.65976(14) 0.0364(6) Uani 1 1 d . . . . .
H3 H 0.5947 0.6423 0.6285 0.044 Uiso 1 1 calc R U . . .
C4 C 0.71821(18) 0.63785(11) 0.68486(13) 0.0377(6) Uani 1 1 d . . . . .
H4 H 0.7392 0.5985 0.6750 0.045 Uiso 1 1 calc R U . . .
C6 C 0.56422(16) 0.76056(11) 0.67260(13) 0.0316(6) Uani 1 1 d . . . . .
C7 C 0.56318(17) 0.80527(12) 0.62234(12) 0.0341(6) Uani 1 1 d . . . . .
C8 C 0.4885(2) 0.84079(12) 0.60510(14) 0.0413(7) Uani 1 1 d . . . . .
H8 H 0.4851 0.8715 0.5708 0.050 Uiso 1 1 calc R U . . .
C9 C 0.41957(19) 0.83229(14) 0.63681(16) 0.0471(7) Uani 1 1 d . . . . .
H9 H 0.3687 0.8565 0.6235 0.057 Uiso 1 1 calc R U . . .
C10 C 0.42335(19) 0.78892(13) 0.68779(16) 0.0467(7) Uani 1 1 d . . . . .
H10 H 0.3753 0.7840 0.7096 0.056 Uiso 1 1 calc R U . . .
C11 C 0.49668(18) 0.75224(12) 0.70756(13) 0.0360(6) Uani 1 1 d . . . . .
C12 C 0.6402(2) 0.81556(14) 0.58770(15) 0.0469(7) Uani 1 1 d . . . . .
H12 H 0.6869 0.7862 0.6087 0.056 Uiso 1 1 calc R U . . .
C13 C 0.6178(3) 0.8014(3) 0.5131(2) 0.1049(17) Uani 1 1 d . . . . .
H13A H 0.5721 0.8296 0.4908 0.126 Uiso 1 1 calc R U . . .
H13B H 0.5971 0.7587 0.5066 0.126 Uiso 1 1 calc R U . . .
H13C H 0.6694 0.8066 0.4930 0.126 Uiso 1 1 calc R U . . .
C14 C 0.6763(3) 0.88054(18) 0.6009(2) 0.0888(14) Uani 1 1 d . . . . .
H14A H 0.6881 0.8888 0.6499 0.107 Uiso 1 1 calc R U . . .
H14B H 0.6338 0.9104 0.5777 0.107 Uiso 1 1 calc R U . . .
H14C H 0.7302 0.8843 0.5836 0.107 Uiso 1 1 calc R U . . .
C15 C 0.5037(2) 0.70752(14) 0.76645(15) 0.0522(8) Uani 1 1 d . . . . .
H15 H 0.5531 0.6791 0.7640 0.063 Uiso 1 1 calc R U . . .
C16 C 0.4249(2) 0.66816(18) 0.7638(3) 0.0865(14) Uani 1 1 d . . . . .
H16A H 0.4116 0.6466 0.7201 0.104 Uiso 1 1 calc R U . . .
H16B H 0.3756 0.6942 0.7689 0.104 Uiso 1 1 calc R U . . .
H16C H 0.4359 0.6379 0.8009 0.104 Uiso 1 1 calc R U . . .
C17 C 0.5281(5) 0.7435(2) 0.8331(2) 0.147(3) Uani 1 1 d . . . . .
H17A H 0.4767 0.7647 0.8427 0.176 Uiso 1 1 calc R U . . .
H17B H 0.5728 0.7741 0.8290 0.176 Uiso 1 1 calc R U . . .
H17C H 0.5506 0.7150 0.8703 0.176 Uiso 1 1 calc R U . . .
C18 C 0.85272(18) 0.67694(11) 0.76151(15) 0.0390(7) Uani 1 1 d . . . . .
C19 C 0.91479(19) 0.69809(13) 0.72674(17) 0.0482(8) Uani 1 1 d . . . . .
C20 C 1.0023(2) 0.69044(16) 0.7591(2) 0.0665(11) Uani 1 1 d . . . . .
H20 H 1.0474 0.7039 0.7371 0.080 Uiso 1 1 calc R U . . .
C21 C 1.0223(2) 0.66371(16) 0.8221(2) 0.0735(12) Uani 1 1 d . . . . .
H21 H 1.0815 0.6585 0.8432 0.088 Uiso 1 1 calc R U . . .
C22 C 0.9588(2) 0.64430(15) 0.85547(19) 0.0636(10) Uani 1 1 d . . . . .
H22 H 0.9749 0.6265 0.8995 0.076 Uiso 1 1 calc R U . . .
C23 C 0.8716(2) 0.65013(12) 0.82616(15) 0.0462(7) Uani 1 1 d . . . . .
C24 C 0.8913(2) 0.72739(15) 0.65703(18) 0.0584(9) Uani 1 1 d . . . . .
H24 H 0.8265 0.7280 0.6438 0.070 Uiso 1 1 calc R U . . .
C25 C 0.9255(3) 0.6905(2) 0.6034(2) 0.0874(13) Uani 1 1 d . . . . .
H25A H 0.8989 0.6494 0.5992 0.105 Uiso 1 1 calc R U . . .
H25B H 0.9887 0.6864 0.6168 0.105 Uiso 1 1 calc R U . . .
H25C H 0.9110 0.7119 0.5595 0.105 Uiso 1 1 calc R U . . .
C26 C 0.9227(4) 0.79364(18) 0.6578(2) 0.1015(16) Uani 1 1 d . . . . .
H26A H 0.9858 0.7948 0.6734 0.122 Uiso 1 1 calc R U . . .
H26B H 0.8949 0.8181 0.6887 0.122 Uiso 1 1 calc R U . . .
H26C H 0.9076 0.8109 0.6118 0.122 Uiso 1 1 calc R U . . .
C27 C 0.8016(2) 0.62671(14) 0.86210(16) 0.0547(8) Uani 1 1 d . . . . .
H27 H 0.7479 0.6515 0.8455 0.066 Uiso 1 1 calc R U . . .
C28 C 0.7804(2) 0.55948(16) 0.84478(19) 0.0671(10) Uani 1 1 d . . . . .
H28A H 0.8311 0.5338 0.8630 0.081 Uiso 1 1 calc R U . . .
H28B H 0.7653 0.5546 0.7952 0.081 Uiso 1 1 calc R U . . .
H28C H 0.7313 0.5466 0.8650 0.081 Uiso 1 1 calc R U . . .
C29 C 0.8255(3) 0.63380(17) 0.93971(18) 0.0897(14) Uani 1 1 d . . . . .
H29A H 0.8718 0.6046 0.9581 0.108 Uiso 1 1 calc R U . . .
H29B H 0.7744 0.6253 0.9595 0.108 Uiso 1 1 calc R U . . .
H29C H 0.8457 0.6760 0.9511 0.108 Uiso 1 1 calc R U . . .
C33 C 0.80288(18) 0.95573(11) 0.89864(13) 0.0353(6) Uani 1 1 d . . . . .
C34 C 0.79397(17) 0.89294(11) 0.88915(13) 0.0323(6) Uani 1 1 d . . . . .
C35 C 0.8384(2) 0.99154(12) 0.96022(15) 0.0433(7) Uani 1 1 d . . . . .
C37 C 0.9329(3) 1.07297(16) 1.00407(17) 0.0659(10) Uani 1 1 d . . . . .
H37A H 0.9566 1.0459 1.0424 0.079 Uiso 1 1 calc R U . . .
H37B H 0.8902 1.1010 1.0173 0.079 Uiso 1 1 calc R U . . .
H37C H 0.9800 1.0971 0.9913 0.079 Uiso 1 1 calc R U . . .
C38 C 0.81527(18) 0.83810(12) 0.93188(14) 0.0388(6) Uani 1 1 d . . . . .
C40 C 0.8682(3) 0.79976(17) 1.04188(18) 0.0735(11) Uani 1 1 d . . . . .
H40A H 0.9200 0.7788 1.0326 0.088 Uiso 1 1 calc R U . . .
H40B H 0.8194 0.7708 1.0349 0.088 Uiso 1 1 calc R U . . .
H40C H 0.8795 0.8144 1.0891 0.088 Uiso 1 1 calc R U . . .
C41 C 0.24124(17) 0.94512(12) 0.74836(13) 0.0332(6) Uani 1 1 d . . . . .
C43 C 0.22658(18) 1.01509(12) 0.82923(14) 0.0388(7) Uani 1 1 d . . . . .
H43 H 0.2075 1.0341 0.8665 0.047 Uiso 1 1 calc R U . . .
C44 C 0.2825(2) 1.03841(13) 0.79335(14) 0.0407(6) Uani 1 1 d . . . . .
H44 H 0.3107 1.0773 0.8003 0.049 Uiso 1 1 calc R U . . .
C46 C 0.13763(18) 0.91700(12) 0.81972(13) 0.0363(6) Uani 1 1 d . . . . .
C47 C 0.1659(2) 0.86347(12) 0.85658(14) 0.0413(6) Uani 1 1 d . . . . .
C48 C 0.1012(2) 0.82369(13) 0.86935(15) 0.0478(8) Uani 1 1 d . . . . .
H48 H 0.1174 0.7863 0.8933 0.057 Uiso 1 1 calc R U . . .
C49 C 0.0146(2) 0.83716(14) 0.84812(15) 0.0488(8) Uani 1 1 d . . . . .
H49 H -0.0281 0.8095 0.8581 0.059 Uiso 1 1 calc R U . . .
C50 C -0.0105(2) 0.89027(14) 0.81266(16) 0.0478(7) Uani 1 1 d . . . . .
H50 H -0.0705 0.8995 0.7992 0.057 Uiso 1 1 calc R U . . .
C51 C 0.05053(19) 0.93095(12) 0.79606(15) 0.0398(7) Uani 1 1 d . . . . .
C52 C 0.2618(2) 0.85021(14) 0.88209(17) 0.0559(8) Uani 1 1 d . . . . .
H52 H 0.2935 0.8667 0.8472 0.067 Uiso 1 1 calc R U . . .
C53 C 0.2961(3) 0.88430(19) 0.9481(2) 0.0915(14) Uani 1 1 d . . . . .
H53A H 0.3591 0.8786 0.9608 0.110 Uiso 1 1 calc R U . . .
H53B H 0.2685 0.8679 0.9842 0.110 Uiso 1 1 calc R U . . .
H53C H 0.2829 0.9284 0.9419 0.110 Uiso 1 1 calc R U . . .
C54 C 0.2830(3) 0.78187(16) 0.8902(2) 0.0739(11) Uani 1 1 d . . . . .
H54A H 0.2593 0.7652 0.9282 0.089 Uiso 1 1 calc R U . . .
H54B H 0.3461 0.7763 0.8994 0.089 Uiso 1 1 calc R U . . .
H54C H 0.2573 0.7600 0.8483 0.089 Uiso 1 1 calc R U . . .
C55 C 0.0214(2) 0.98685(14) 0.75178(17) 0.0515(8) Uani 1 1 d . . . . .
H55 H 0.0748 1.0099 0.7465 0.062 Uiso 1 1 calc R U . . .
C56 C -0.0330(4) 1.03006(19) 0.7849(3) 0.134(3) Uani 1 1 d . . . . .
H56A H 0.0003 1.0435 0.8291 0.160 Uiso 1 1 calc R U . . .
H56B H -0.0857 1.0087 0.7915 0.160 Uiso 1 1 calc R U . . .
H56C H -0.0491 1.0661 0.7556 0.160 Uiso 1 1 calc R U . . .
C57 C -0.0249(4) 0.9679(2) 0.6815(2) 0.127(2) Uani 1 1 d . . . . .
H57A H -0.0769 0.9441 0.6849 0.152 Uiso 1 1 calc R U . . .
H57B H 0.0139 0.9424 0.6601 0.152 Uiso 1 1 calc R U . . .
H57C H -0.0416 1.0048 0.6538 0.152 Uiso 1 1 calc R U . . .
C58 C 0.35107(19) 0.99918(12) 0.69749(14) 0.0407(7) Uani 1 1 d . . . . .
C59 C 0.43832(19) 0.98664(12) 0.72201(17) 0.0453(7) Uani 1 1 d . . . . .
C60 C 0.4929(2) 0.98787(14) 0.6753(2) 0.0597(9) Uani 1 1 d . . . . .
H60 H 0.5530 0.9799 0.6902 0.072 Uiso 1 1 calc R U . . .
C61 C 0.4610(3) 1.00044(15) 0.6082(2) 0.0664(11) Uani 1 1 d . . . . .
H61 H 0.4993 1.0002 0.5769 0.080 Uiso 1 1 calc R U . . .
C62 C 0.3752(3) 1.01340(15) 0.58512(18) 0.0610(10) Uani 1 1 d . . . . .
H62 H 0.3550 1.0223 0.5383 0.073 Uiso 1 1 calc R U . . .
C63 C 0.3168(2) 1.01376(13) 0.62952(15) 0.0480(7) Uani 1 1 d . . . . .
C64 C 0.4743(2) 0.97217(14) 0.79609(18) 0.0550(8) Uani 1 1 d . . . . .
H64 H 0.4242 0.9690 0.8199 0.066 Uiso 1 1 calc R U . . .
C65 C 0.5323(3) 1.02413(17) 0.8290(2) 0.0879(13) Uani 1 1 d . . . . .
H65A H 0.5010 1.0634 0.8210 0.105 Uiso 1 1 calc R U . . .
H65B H 0.5846 1.0259 0.8093 0.105 Uiso 1 1 calc R U . . .
H65C H 0.5489 1.0167 0.8781 0.105 Uiso 1 1 calc R U . . .
C66 C 0.5224(3) 0.91142(17) 0.8052(2) 0.0901(14) Uani 1 1 d . . . . .
H66A H 0.5707 0.9127 0.7808 0.108 Uiso 1 1 calc R U . . .
H66B H 0.4827 0.8779 0.7868 0.108 Uiso 1 1 calc R U . . .
H66C H 0.5450 0.9042 0.8537 0.108 Uiso 1 1 calc R U . . .
C67 C 0.2235(3) 1.03283(18) 0.60639(17) 0.0658(10) Uani 1 1 d . . . . .
H67 H 0.1879 1.0097 0.6343 0.079 Uiso 1 1 calc R U . . .
C68 C 0.2145(3) 1.1017(2) 0.6201(2) 0.0923(14) Uani 1 1 d . . . . .
H68A H 0.2492 1.1255 0.5934 0.111 Uiso 1 1 calc R U . . .
H68B H 0.2352 1.1101 0.6687 0.111 Uiso 1 1 calc R U . . .
H68C H 0.1534 1.1139 0.6070 0.111 Uiso 1 1 calc R U . . .
C69 C 0.1863(3) 1.0194(2) 0.53119(19) 0.0892(13) Uani 1 1 d . . . . .
H69A H 0.1967 0.9761 0.5213 0.107 Uiso 1 1 calc R U . . .
H69B H 0.2147 1.0460 0.5026 0.107 Uiso 1 1 calc R U . . .
H69C H 0.1237 1.0275 0.5216 0.107 Uiso 1 1 calc R U . . .
C73 C 0.15857(19) 0.71054(13) 0.60081(15) 0.0427(7) Uani 1 1 d . . . . .
C74 C 0.16023(19) 0.77413(13) 0.60361(16) 0.0450(7) Uani 1 1 d . . . . .
C75 C 0.1303(2) 0.66782(15) 0.54370(18) 0.0544(8) Uani 1 1 d . . . . .
C77 C 0.1015(3) 0.56479(15) 0.5125(2) 0.0779(12) Uani 1 1 d . . . . .
H77A H 0.1451 0.5641 0.4836 0.093 Uiso 1 1 calc R U . . .
H77B H 0.0447 0.5751 0.4848 0.093 Uiso 1 1 calc R U . . .
H77C H 0.0987 0.5241 0.5333 0.093 Uiso 1 1 calc R U . . .
C78 C 0.1290(4) 0.82523(19) 0.5584(2) 0.0930(16) Uani 1 1 d . . . . .
C80 C 0.0015(9) 0.8542(5) 0.4781(4) 0.137(6) Uani 0.597(10) 1 d . U P A 1
H80A H -0.0293 0.8775 0.5079 0.206 Uiso 0.597(10) 1 calc R U P A 1
H80B H -0.0404 0.8370 0.4399 0.206 Uiso 0.597(10) 1 calc R U P A 1
H80C H 0.0415 0.8818 0.4606 0.206 Uiso 0.597(10) 1 calc R U P A 1
C80A C 0.0876(13) 0.8691(6) 0.4432(8) 0.139(8) Uani 0.403(10) 1 d . U P A 2
H80D H 0.0284 0.8831 0.4438 0.208 Uiso 0.403(10) 1 calc R U P A 2
H80E H 0.0915 0.8568 0.3968 0.208 Uiso 0.403(10) 1 calc R U P A 2
H80F H 0.1286 0.9027 0.4582 0.208 Uiso 0.403(10) 1 calc R U P A 2

loop_
_atom_site_aniso_label
_atom_site_aniso_U_11
_atom_site_aniso_U_22
_atom_site_aniso_U_33
_atom_site_aniso_U_23
_atom_site_aniso_U_13
_atom_site_aniso_U_12
Cu1 0.03588(17) 0.02315(15) 0.03767(17) -0.00502(14) 0.00241(14) -0.00208(14)
Cu41 0.04208(19) 0.02975(17) 0.04715(19) -0.00672(15) 0.01476(16) -0.00477(15)
O35 0.117(2) 0.0544(14) 0.0441(13) -0.0151(11) 0.0352(14) -0.0304(14)
O36 0.0720(15) 0.0435(12) 0.0404(11) -0.0125(9) 0.0131(10) -0.0229(11)
O38 0.0933(18) 0.0253(11) 0.0571(14) 0.0013(10) 0.0027(13) -0.0011(11)
O39 0.0811(16) 0.0395(11) 0.0388(12) 0.0059(9) -0.0029(11) -0.0025(11)
O75 0.231(4) 0.0520(16) 0.0503(16) -0.0083(13) -0.001(2) 0.000(2)
O76 0.0879(18) 0.0359(12) 0.0659(15) -0.0149(11) -0.0077(13) -0.0006(11)
O79 0.105(5) 0.064(3) 0.054(3) 0.000(2) -0.007(3) 0.044(3)
O78 0.160(9) 0.043(3) 0.077(4) 0.012(3) -0.026(7) -0.022(6)
O78A 0.109(9) 0.030(5) 0.083(6) 0.000(4) -0.011(8) -0.004(6)
O79A 0.155(10) 0.057(4) 0.065(5) 0.009(4) -0.035(6) -0.041(5)
N2 0.0346(12) 0.0230(10) 0.0322(11) -0.0022(9) 0.0036(10) -0.0014(9)
N5 0.0335(11) 0.0246(11) 0.0370(12) -0.0026(9) 0.0011(10) 0.0009(10)
N30 0.0386(13) 0.0224(11) 0.0396(13) -0.0015(9) 0.0054(10) -0.0015(9)
N31 0.0530(15) 0.0241(12) 0.0447(14) 0.0006(10) 0.0040(12) -0.0023(10)
N32 0.0552(16) 0.0251(11) 0.0432(13) -0.0008(10) 0.0057(11) -0.0021(11)
N42 0.0419(13) 0.0283(12) 0.0364(12) -0.0013(10) 0.0140(10) -0.0044(10)
N45 0.0452(13) 0.0277(12) 0.0391(13) -0.0011(10) 0.0137(10) -0.0068(10)
N70 0.0378(13) 0.0324(13) 0.0489(14) -0.0058(11) 0.0098(11) -0.0029(10)
N71 0.0661(17) 0.0320(14) 0.0513(15) -0.0036(12) 0.0014(13) -0.0067(13)
N72 0.0626(17) 0.0338(13) 0.0567(16) -0.0019(12) 0.0026(13) -0.0076(13)
C1 0.0344(14) 0.0243(13) 0.0305(13) 0.0010(11) 0.0039(11) -0.0007(11)
C3 0.0434(17) 0.0260(14) 0.0378(15) -0.0045(11) 0.0030(12) -0.0051(12)
C4 0.0460(16) 0.0218(13) 0.0432(16) -0.0067(11) 0.0036(13) -0.0008(12)
C6 0.0351(14) 0.0259(13) 0.0319(14) -0.0052(11) 0.0014(11) -0.0017(11)
C7 0.0403(15) 0.0296(13) 0.0311(13) -0.0018(11) 0.0038(11) 0.0006(12)
C8 0.0528(18) 0.0325(15) 0.0352(15) -0.0005(12) 0.0001(14) 0.0051(14)
C9 0.0403(17) 0.0415(17) 0.0552(19) -0.0084(15) -0.0013(15) 0.0090(14)
C10 0.0384(16) 0.0436(17) 0.060(2) -0.0124(15) 0.0142(14) -0.0041(13)
C11 0.0404(16) 0.0304(14) 0.0369(15) -0.0059(11) 0.0065(12) -0.0052(12)
C12 0.0569(19) 0.0434(17) 0.0439(17) 0.0115(14) 0.0184(14) 0.0077(15)
C13 0.097(3) 0.168(5) 0.057(2) -0.033(3) 0.036(2) -0.004(3)
C14 0.105(3) 0.071(3) 0.108(3) 0.004(2) 0.064(3) -0.024(2)
C15 0.067(2) 0.0449(18) 0.0491(18) 0.0021(14) 0.0214(16) -0.0059(15)
C16 0.060(2) 0.065(2) 0.141(4) 0.039(3) 0.035(2) -0.0036(19)
C17 0.312(9) 0.085(3) 0.046(2) 0.003(2) 0.042(4) -0.056(5)
C18 0.0375(15) 0.0229(13) 0.0535(17) -0.0110(12) 0.0010(13) 0.0032(12)
C19 0.0425(17) 0.0335(15) 0.068(2) -0.0126(15) 0.0082(15) -0.0006(13)
C20 0.0402(19) 0.0454(19) 0.115(3) -0.023(2) 0.017(2) -0.0047(15)
C21 0.047(2) 0.046(2) 0.112(3) -0.018(2) -0.022(2) 0.0073(17)
C22 0.062(2) 0.0415(19) 0.072(2) -0.0106(17) -0.0229(19) 0.0126(17)
C23 0.0549(18) 0.0265(14) 0.0494(17) -0.0079(13) -0.0089(15) 0.0096(13)
C24 0.060(2) 0.0472(19) 0.073(2) -0.0052(17) 0.0255(18) -0.0080(16)
C25 0.091(3) 0.086(3) 0.088(3) -0.025(2) 0.025(2) -0.003(3)
C26 0.168(5) 0.060(3) 0.084(3) -0.004(2) 0.043(3) -0.030(3)
C27 0.068(2) 0.0437(17) 0.0497(19) 0.0023(15) 0.0035(17) 0.0147(17)
C28 0.069(3) 0.065(2) 0.067(2) -0.0118(18) 0.0139(19) -0.0158(19)
C29 0.169(5) 0.047(2) 0.050(2) -0.0016(17) 0.013(3) -0.007(3)
C33 0.0433(15) 0.0266(13) 0.0372(15) -0.0042(11) 0.0110(13) -0.0052(12)
C34 0.0365(15) 0.0262(13) 0.0351(14) -0.0043(11) 0.0090(12) -0.0021(11)
C35 0.061(2) 0.0276(14) 0.0437(17) -0.0050(13) 0.0165(15) -0.0065(14)
C37 0.090(3) 0.055(2) 0.0516(19) -0.0199(16) 0.0110(19) -0.0286(19)
C38 0.0406(16) 0.0334(16) 0.0416(16) 0.0014(12) 0.0057(13) -0.0017(13)
C40 0.096(3) 0.062(2) 0.055(2) 0.0240(19) -0.002(2) 0.006(2)
C41 0.0372(15) 0.0310(14) 0.0322(13) 0.0007(11) 0.0090(12) -0.0026(11)
C43 0.0492(17) 0.0305(14) 0.0390(15) -0.0041(12) 0.0144(13) -0.0026(13)
C44 0.0526(17) 0.0313(14) 0.0390(15) -0.0063(12) 0.0111(14) -0.0058(13)
C46 0.0474(17) 0.0289(13) 0.0367(15) -0.0039(11) 0.0186(12) -0.0055(12)
C47 0.0543(18) 0.0342(15) 0.0379(15) -0.0001(12) 0.0149(14) -0.0062(14)
C48 0.069(2) 0.0330(16) 0.0443(17) -0.0001(13) 0.0184(16) -0.0080(15)
C49 0.061(2) 0.0418(17) 0.0491(18) -0.0076(14) 0.0238(16) -0.0177(16)
C50 0.0459(17) 0.0479(18) 0.0541(19) -0.0084(15) 0.0206(15) -0.0071(15)
C51 0.0461(17) 0.0320(15) 0.0454(16) -0.0071(13) 0.0191(14) -0.0016(13)
C52 0.058(2) 0.0512(19) 0.058(2) 0.0145(16) 0.0116(17) 0.0015(16)
C53 0.082(3) 0.074(3) 0.099(3) -0.009(2) -0.030(3) 0.010(2)
C54 0.085(3) 0.056(2) 0.083(3) 0.010(2) 0.021(2) 0.015(2)
C55 0.0444(17) 0.0389(17) 0.075(2) 0.0048(16) 0.0217(17) 0.0044(14)
C56 0.162(5) 0.057(3) 0.225(7) 0.049(3) 0.145(5) 0.048(3)
C57 0.165(5) 0.077(3) 0.105(4) 0.035(3) -0.055(4) -0.013(3)
C58 0.0535(18) 0.0260(14) 0.0479(16) -0.0037(12) 0.0230(14) -0.0098(13)
C59 0.0482(18) 0.0267(15) 0.065(2) -0.0060(14) 0.0214(16) -0.0090(13)
C60 0.063(2) 0.0380(17) 0.089(3) -0.0037(18) 0.041(2) -0.0065(16)
C61 0.087(3) 0.0406(18) 0.088(3) -0.0044(18) 0.060(2) -0.0108(18)
C62 0.093(3) 0.0457(19) 0.053(2) -0.0008(16) 0.036(2) -0.0146(19)
C63 0.060(2) 0.0377(16) 0.0503(18) 0.0028(14) 0.0211(16) -0.0127(15)
C64 0.0462(19) 0.0451(18) 0.071(2) -0.0030(16) 0.0049(16) -0.0030(14)
C65 0.104(3) 0.057(2) 0.091(3) -0.009(2) -0.007(3) -0.019(2)
C66 0.113(4) 0.054(2) 0.092(3) -0.008(2) -0.008(3) 0.008(2)
C67 0.074(3) 0.078(3) 0.0473(19) 0.0174(18) 0.0164(18) -0.012(2)
C68 0.079(3) 0.118(4) 0.079(3) -0.006(3) 0.012(2) 0.036(3)
C69 0.111(4) 0.090(3) 0.059(2) 0.014(2) -0.004(2) -0.014(3)
C73 0.0421(16) 0.0361(16) 0.0499(18) -0.0071(14) 0.0091(14) -0.0016(13)
C74 0.0481(18) 0.0359(16) 0.0498(18) -0.0072(14) 0.0066(14) 0.0045(13)
C75 0.066(2) 0.0418(19) 0.052(2) -0.0069(16) 0.0053(16) 0.0018(16)
C77 0.100(3) 0.044(2) 0.079(3) -0.0247(19) -0.008(2) -0.002(2)
C78 0.152(5) 0.048(2) 0.060(3) -0.0135(19) -0.024(3) 0.029(3)
C80 0.204(12) 0.113(8) 0.073(6) -0.002(5) -0.027(6) 0.117(8)
C80A 0.187(17) 0.093(9) 0.095(11) 0.042(8) -0.073(11) -0.056(10)

loop_
_atom_type_symbol
_atom_type_description
_atom_type_scat_dispersion_real
_atom_type_scat_dispersion_imag
_atom_type_scat_source
C C 0.0033 0.0016
;
International Tables for Crystallography
(Vol. C, Tables 4.2.6.8 and 6.1.1.4)
;
H H 0.0000 0.0000
;
International Tables for Crystallography
(Vol. C, Table 6.1.1.4)
;
Cu Cu 0.3201 1.2651
;
International Tables for Crystallography
(Vol. C, Tables 4.2.6.8 and 6.1.1.4)
;
N N 0.0061 0.0033
;
International Tables for Crystallography
(Vol. C, Tables 4.2.6.8 and 6.1.1.4)
;
O O 0.0106 0.0060
;
International Tables for Crystallography
(Vol. C, Tables 4.2.6.8 and 6.1.1.4)
;

loop_
_geom_angle_atom_site_label_1
_geom_angle_atom_site_label_2
_geom_angle_atom_site_label_3
_geom_angle
C1 Cu1 N30 174.22(10)
C41 Cu41 N70 169.87(11)
C35 O36 C37 116.0(2)
C38 O39 C40 116.0(2)
C75 O76 C77 115.5(3)
C78 O79 C80 112.7(6)
C78 O79A C80A 119.7(8)
C1 N2 C3 111.4(2)
C1 N2 C6 124.9(2)
C3 N2 C6 123.7(2)
C1 N5 C4 111.5(2)
C1 N5 C18 124.1(2)
C4 N5 C18 124.1(2)
N31 N30 C34 108.8(2)
N31 N30 Cu1 126.56(17)
C34 N30 Cu1 124.62(17)
N32 N31 N30 109.0(2)
N31 N32 C33 108.1(2)
C41 N42 C43 111.3(2)
C41 N42 C46 121.8(2)
C43 N42 C46 126.7(2)
C41 N45 C44 111.2(2)
C41 N45 C58 122.7(2)
C44 N45 C58 126.0(2)
N71 N70 C74 108.6(2)
N71 N70 Cu41 125.33(18)
C74 N70 Cu41 126.0(2)
N72 N71 N70 109.2(2)
N71 N72 C73 108.1(2)
N2 C1 N5 103.9(2)
N2 C1 Cu1 126.45(18)
N5 C1 Cu1 129.70(18)
C4 C3 N2 107.0(2)
C4 C3 H3 126.5
N2 C3 H3 126.5
C3 C4 N5 106.3(2)
C3 C4 H4 126.9
N5 C4 H4 126.9
C11 C6 C7 123.4(2)
C11 C6 N2 118.2(2)
C7 C6 N2 118.4(2)
C8 C7 C6 117.0(2)
C8 C7 C12 120.9(2)
C6 C7 C12 122.2(2)
C9 C8 C7 121.1(3)
C9 C8 H8 119.5
C7 C8 H8 119.5
C8 C9 C10 120.7(3)
C8 C9 H9 119.6
C10 C9 H9 119.6
C9 C10 C11 120.8(3)
C9 C10 H10 119.6
C11 C10 H10 119.6
C10 C11 C6 116.9(3)
C10 C11 C15 121.1(3)
C6 C11 C15 121.9(3)
C13 C12 C14 111.7(3)
C13 C12 C7 111.8(3)
C14 C12 C7 111.0(3)
C13 C12 H12 107.3
C14 C12 H12 107.3
C7 C12 H12 107.3
C12 C13 H13A 109.5
C12 C13 H13B 109.5
H13A C13 H13B 109.5
C12 C13 H13C 109.5
H13A C13 H13C 109.5
H13B C13 H13C 109.5
C12 C14 H14A 109.5
C12 C14 H14B 109.5
H14A C14 H14B 109.5
C12 C14 H14C 109.5
H14A C14 H14C 109.5
H14B C14 H14C 109.5
C16 C15 C11 113.9(3)
C16 C15 C17 112.7(4)
C11 C15 C17 108.7(3)
C16 C15 H15 107.0
C11 C15 H15 107.0
C17 C15 H15 107.0
C15 C16 H16A 109.5
C15 C16 H16B 109.5
H16A C16 H16B 109.5
C15 C16 H16C 109.5
H16A C16 H16C 109.5
H16B C16 H16C 109.5
C15 C17 H17A 109.5
C15 C17 H17B 109.5
H17A C17 H17B 109.5
C15 C17 H17C 109.5
H17A C17 H17C 109.5
H17B C17 H17C 109.5
C19 C18 C23 124.2(3)
C19 C18 N5 117.7(2)
C23 C18 N5 118.0(3)
C18 C19 C20 116.7(3)
C18 C19 C24 122.4(3)
C20 C19 C24 120.9(3)
C21 C20 C19 120.1(3)
C21 C20 H20 120.0
C19 C20 H20 120.0
C20 C21 C22 121.5(3)
C20 C21 H21 119.3
C22 C21 H21 119.3
C21 C22 C23 121.2(3)
C21 C22 H22 119.4
C23 C22 H22 119.4
C22 C23 C18 116.3(3)
C22 C23 C27 121.2(3)
C18 C23 C27 122.6(3)
C19 C24 C26 111.6(3)
C19 C24 C25 112.1(3)
C26 C24 C25 110.2(3)
C19 C24 H24 107.6
C26 C24 H24 107.6
C25 C24 H24 107.6
C24 C25 H25A 109.5
C24 C25 H25B 109.5
H25A C25 H25B 109.5
C24 C25 H25C 109.5
H25A C25 H25C 109.5
H25B C25 H25C 109.5
C24 C26 H26A 109.5
C24 C26 H26B 109.5
H26A C26 H26B 109.5
C24 C26 H26C 109.5
H26A C26 H26C 109.5
H26B C26 H26C 109.5
C23 C27 C28 111.1(3)
C23 C27 C29 113.0(3)
C28 C27 C29 109.1(3)
C23 C27 H27 107.8
C28 C27 H27 107.8
C29 C27 H27 107.8
C27 C28 H28A 109.5
C27 C28 H28B 109.5
H28A C28 H28B 109.5
C27 C28 H28C 109.5
H28A C28 H28C 109.5
H28B C28 H28C 109.5
C27 C29 H29A 109.5
C27 C29 H29B 109.5
H29A C29 H29B 109.5
C27 C29 H29C 109.5
H29A C29 H29C 109.5
H29B C29 H29C 109.5
N32 C33 C34 107.7(2)
N32 C33 C35 121.9(2)
C34 C33 C35 130.4(2)
N30 C34 C33 106.5(2)
N30 C34 C38 117.7(2)
C33 C34 C38 135.7(2)
O35 C35 O36 123.5(3)
O35 C35 C33 125.6(3)
O36 C35 C33 110.9(2)
O36 C37 H37A 109.5
O36 C37 H37B 109.5
H37A C37 H37B 109.5
O36 C37 H37C 109.5
H37A C37 H37C 109.5
H37B C37 H37C 109.5
O38 C38 O39 124.1(3)
O38 C38 C34 122.9(3)
O39 C38 C34 112.9(2)
O39 C40 H40A 109.5
O39 C40 H40B 109.5
H40A C40 H40B 109.5
O39 C40 H40C 109.5
H40A C40 H40C 109.5
H40B C40 H40C 109.5
N45 C41 N42 104.1(2)
N45 C41 Cu41 135.0(2)
N42 C41 Cu41 120.96(19)
C44 C43 N42 106.4(2)
C44 C43 H43 126.8
N42 C43 H43 126.8
C43 C44 N45 107.1(2)
C43 C44 H44 126.4
N45 C44 H44 126.4
C51 C46 C47 123.3(3)
C51 C46 N42 118.1(2)
C47 C46 N42 118.4(2)
C48 C47 C46 116.2(3)
C48 C47 C52 122.1(3)
C46 C47 C52 121.7(3)
C49 C48 C47 121.7(3)
C49 C48 H48 119.2
C47 C48 H48 119.2
C50 C49 C48 120.3(3)
C50 C49 H49 119.8
C48 C49 H49 119.8
C49 C50 C51 121.0(3)
C49 C50 H50 119.5
C51 C50 H50 119.5
C50 C51 C46 117.3(3)
C50 C51 C55 120.2(3)
C46 C51 C55 122.4(3)
C53 C52 C54 110.3(3)
C53 C52 C47 111.1(3)
C54 C52 C47 113.7(3)
C53 C52 H52 107.1
C54 C52 H52 107.1
C47 C52 H52 107.1
C52 C53 H53A 109.5
C52 C53 H53B 109.5
H53A C53 H53B 109.5
C52 C53 H53C 109.5
H53A C53 H53C 109.5
H53B C53 H53C 109.5
C52 C54 H54A 109.5
C52 C54 H54B 109.5
H54A C54 H54B 109.5
C52 C54 H54C 109.5
H54A C54 H54C 109.5
H54B C54 H54C 109.5
C56 C55 C57 111.6(4)
C56 C55 C51 111.7(3)
C57 C55 C51 111.3(3)
C56 C55 H55 107.3
C57 C55 H55 107.3
C51 C55 H55 107.3
C55 C56 H56A 109.5
C55 C56 H56B 109.5
H56A C56 H56B 109.5
C55 C56 H56C 109.5
H56A C56 H56C 109.5
H56B C56 H56C 109.5
C55 C57 H57A 109.5
C55 C57 H57B 109.5
H57A C57 H57B 109.5
C55 C57 H57C 109.5
H57A C57 H57C 109.5
H57B C57 H57C 109.5
C59 C58 C63 123.6(3)
C59 C58 N45 118.5(3)
C63 C58 N45 117.9(3)
C60 C59 C58 117.1(3)
C60 C59 C64 120.3(3)
C58 C59 C64 122.7(3)
C61 C60 C59 120.8(3)
C61 C60 H60 119.6
C59 C60 H60 119.6
C62 C61 C60 121.3(3)
C62 C61 H61 119.3
C60 C61 H61 119.3
C61 C62 C63 120.9(3)
C61 C62 H62 119.5
C63 C62 H62 119.5
C62 C63 C58 116.2(3)
C62 C63 C67 121.8(3)
C58 C63 C67 121.8(3)
C66 C64 C59 112.3(3)
C66 C64 C65 110.5(3)
C59 C64 C65 110.5(3)
C66 C64 H64 107.8
C59 C64 H64 107.8
C65 C64 H64 107.8
C64 C65 H65A 109.5
C64 C65 H65B 109.5
H65A C65 H65B 109.5
C64 C65 H65C 109.5
H65A C65 H65C 109.5
H65B C65 H65C 109.5
C64 C66 H66A 109.5
C64 C66 H66B 109.5
H66A C66 H66B 109.5
C64 C66 H66C 109.5
H66A C66 H66C 109.5
H66B C66 H66C 109.5
C63 C67 C68 109.3(3)
C63 C67 C69 114.2(3)
C68 C67 C69 109.3(3)
C63 C67 H67 107.9
C68 C67 H67 107.9
C69 C67 H67 107.9
C67 C68 H68A 109.5
C67 C68 H68B 109.5
H68A C68 H68B 109.5
C67 C68 H68C 109.5
H68A C68 H68C 109.5
H68B C68 H68C 109.5
C67 C69 H69A 109.5
C67 C69 H69B 109.5
H69A C69 H69B 109.5
C67 C69 H69C 109.5
H69A C69 H69C 109.5
H69B C69 H69C 109.5
N72 C73 C74 107.3(3)
N72 C73 C75 121.2(3)
C74 C73 C75 131.4(3)
N70 C74 C73 106.8(3)
N70 C74 C78 115.8(3)
C73 C74 C78 137.3(3)
O75 C75 O76 123.3(3)
O75 C75 C73 125.2(3)
O76 C75 C73 111.6(3)
O76 C77 H77A 109.5
O76 C77 H77B 109.5
H77A C77 H77B 109.5
O76 C77 H77C 109.5
H77A C77 H77C 109.5
H77B C77 H77C 109.5
O78A C78 O79A 112.0(10)
O78 C78 O79 134.2(7)
O78A C78 C74 128.0(10)
O78 C78 C74 118.7(6)
O79A C78 C74 119.9(5)
O79 C78 C74 106.1(4)
O79 C80 H80A 109.5
O79 C80 H80B 109.5
H80A C80 H80B 109.5
O79 C80 H80C 109.5
H80A C80 H80C 109.5
H80B C80 H80C 109.5
O79A C80A H80D 109.5
O79A C80A H80E 109.5
H80D C80A H80E 109.5
O79A C80A H80F 109.5
H80D C80A H80F 109.5
H80E C80A H80F 109.5

loop_
_geom_bond_atom_site_label_1
_geom_bond_atom_site_label_2
_geom_bond_distance
Cu1 C1 1.877(2)
Cu1 N30 1.887(2)
Cu41 C41 1.873(3)
Cu41 N70 1.888(2)
O35 C35 1.198(3)
O36 C35 1.333(3)
O36 C37 1.451(3)
O38 C38 1.204(3)
O39 C38 1.322(3)
O39 C40 1.447(4)
O75 C75 1.172(4)
O76 C75 1.323(4)
O76 C77 1.440(4)
O79 C78 1.428(8)
O79 C80 1.449(8)
O78 C78 1.316(10)
O78A C78 1.094(16)
O79A C78 1.374(10)
O79A C80A 1.473(12)
N2 C1 1.350(3)
N2 C3 1.382(3)
N2 C6 1.443(3)
N5 C1 1.352(3)
N5 C4 1.386(3)
N5 C18 1.448(3)
N30 N31 1.336(3)
N30 C34 1.349(3)
N31 N32 1.331(3)
N32 C33 1.352(3)
N42 C41 1.355(3)
N42 C43 1.387(3)
N42 C46 1.444(3)
N45 C41 1.354(3)
N45 C44 1.380(3)
N45 C58 1.455(3)
N70 N71 1.336(3)
N70 C74 1.338(4)
N71 N72 1.324(3)
N72 C73 1.349(4)
C3 C4 1.335(4)
C3 H3 0.9500
C4 H4 0.9500
C6 C11 1.393(4)
C6 C7 1.395(4)
C7 C8 1.389(4)
C7 C12 1.525(4)
C8 C9 1.371(4)
C8 H8 0.9500
C9 C10 1.381(4)
C9 H9 0.9500
C10 C11 1.392(4)
C10 H10 0.9500
C11 C15 1.514(4)
C12 C13 1.499(5)
C12 C14 1.522(5)
C12 H12 1.0000
C13 H13A 0.9800
C13 H13B 0.9800
C13 H13C 0.9800
C14 H14A 0.9800
C14 H14B 0.9800
C14 H14C 0.9800
C15 C16 1.496(5)
C15 C17 1.529(5)
C15 H15 1.0000
C16 H16A 0.9800
C16 H16B 0.9800
C16 H16C 0.9800
C17 H17A 0.9800
C17 H17B 0.9800
C17 H17C 0.9800
C18 C19 1.383(4)
C18 C23 1.397(4)
C19 C20 1.410(4)
C19 C24 1.512(5)
C20 C21 1.368(6)
C20 H20 0.9500
C21 C22 1.372(6)
C21 H21 0.9500
C22 C23 1.387(4)
C22 H22 0.9500
C23 C27 1.515(5)
C24 C26 1.517(5)
C24 C25 1.520(5)
C24 H24 1.0000
C25 H25A 0.9800
C25 H25B 0.9800
C25 H25C 0.9800
C26 H26A 0.9800
C26 H26B 0.9800
C26 H26C 0.9800
C27 C28 1.519(4)
C27 C29 1.534(5)
C27 H27 1.0000
C28 H28A 0.9800
C28 H28B 0.9800
C28 H28C 0.9800
C29 H29A 0.9800
C29 H29B 0.9800
C29 H29C 0.9800
C33 C34 1.377(3)
C33 C35 1.472(4)
C34 C38 1.464(4)
C37 H37A 0.9800
C37 H37B 0.9800
C37 H37C 0.9800
C40 H40A 0.9800
C40 H40B 0.9800
C40 H40C 0.9800
C43 C44 1.338(4)
C43 H43 0.9500
C44 H44 0.9500
C46 C51 1.391(4)
C46 C47 1.400(4)
C47 C48 1.394(4)
C47 C52 1.521(4)
C48 C49 1.376(4)
C48 H48 0.9500
C49 C50 1.369(4)
C49 H49 0.9500
C50 C51 1.390(4)
C50 H50 0.9500
C51 C55 1.518(4)
C52 C53 1.519(5)
C52 C54 1.520(4)
C52 H52 1.0000
C53 H53A 0.9800
C53 H53B 0.9800
C53 H53C 0.9800
C54 H54A 0.9800
C54 H54B 0.9800
C54 H54C 0.9800
C55 C56 1.507(5)
C55 C57 1.510(5)
C55 H55 1.0000
C56 H56A 0.9800
C56 H56B 0.9800
C56 H56C 0.9800
C57 H57A 0.9800
C57 H57B 0.9800
C57 H57C 0.9800
C58 C59 1.390(4)
C58 C63 1.399(4)
C59 C60 1.387(4)
C59 C64 1.514(5)
C60 C61 1.368(5)
C60 H60 0.9500
C61 C62 1.366(5)
C61 H61 0.9500
C62 C63 1.399(4)
C62 H62 0.9500
C63 C67 1.506(5)
C64 C66 1.511(5)
C64 C65 1.516(5)
C64 H64 1.0000
C65 H65A 0.9800
C65 H65B 0.9800
C65 H65C 0.9800
C66 H66A 0.9800
C66 H66B 0.9800
C66 H66C 0.9800
C67 C68 1.530(5)
C67 C69 1.533(5)
C67 H67 1.0000
C68 H68A 0.9800
C68 H68B 0.9800
C68 H68C 0.9800
C69 H69A 0.9800
C69 H69B 0.9800
C69 H69C 0.9800
C73 C74 1.379(4)
C73 C75 1.471(4)
C74 C78 1.453(5)
C77 H77A 0.9800
C77 H77B 0.9800
C77 H77C 0.9800
C80 H80A 0.9800
C80 H80B 0.9800
C80 H80C 0.9800
C80A H80D 0.9800
C80A H80E 0.9800
C80A H80F 0.9800

loop_
_geom_torsion_atom_site_label_1
_geom_torsion_atom_site_label_2
_geom_torsion_atom_site_label_3
_geom_torsion_atom_site_label_4
_geom_torsion
C34 N30 N31 N32 0.7(3)
Cu1 N30 N31 N32 -177.10(18)
N30 N31 N32 C33 -0.6(3)
C41 Cu41 N70 N71 -34.4(7)
C41 Cu41 N70 C74 148.4(6)
C74 N70 N71 N72 0.4(3)
Cu41 N70 N71 N72 -177.2(2)
N70 N71 N72 C73 -0.4(3)
C3 N2 C1 N5 0.0(3)
C6 N2 C1 N5 -179.3(2)
C3 N2 C1 Cu1 -179.87(19)
C6 N2 C1 Cu1 0.8(4)
C4 N5 C1 N2 0.0(3)
C18 N5 C1 N2 174.4(2)
C4 N5 C1 Cu1 179.9(2)
C18 N5 C1 Cu1 -5.8(4)
C1 N2 C3 C4 0.0(3)
C6 N2 C3 C4 179.3(2)
N2 C3 C4 N5 0.0(3)
C1 N5 C4 C3 0.0(3)
C18 N5 C4 C3 -174.4(2)
C1 N2 C6 C11 -98.1(3)
C3 N2 C6 C11 82.7(3)
C1 N2 C6 C7 83.6(3)
C3 N2 C6 C7 -95.6(3)
C11 C6 C7 C8 -3.0(4)
N2 C6 C7 C8 175.2(2)
C11 C6 C7 C12 176.6(2)
N2 C6 C7 C12 -5.1(4)
C6 C7 C8 C9 0.6(4)
C12 C7 C8 C9 -179.1(3)
C7 C8 C9 C10 1.3(4)
C8 C9 C10 C11 -0.9(4)
C9 C10 C11 C6 -1.4(4)
C9 C10 C11 C15 176.0(3)
C7 C6 C11 C10 3.4(4)
N2 C6 C11 C10 -174.8(2)
C7 C6 C11 C15 -173.9(2)
N2 C6 C11 C15 7.8(4)
C8 C7 C12 C13 -64.2(4)
C6 C7 C12 C13 116.2(3)
C8 C7 C12 C14 61.3(4)
C6 C7 C12 C14 -118.3(3)
C10 C11 C15 C16 47.7(4)
C6 C11 C15 C16 -135.0(3)
C10 C11 C15 C17 -78.9(4)
C6 C11 C15 C17 98.4(4)
C1 N5 C18 C19 -86.0(3)
C4 N5 C18 C19 87.7(3)
C1 N5 C18 C23 94.9(3)
C4 N5 C18 C23 -91.4(3)
C23 C18 C19 C20 1.3(4)
N5 C18 C19 C20 -177.7(2)
C23 C18 C19 C24 -179.4(3)
N5 C18 C19 C24 1.6(4)
C18 C19 C20 C21 -0.6(4)
C24 C19 C20 C21 -179.9(3)
C19 C20 C21 C22 -0.6(5)
C20 C21 C22 C23 1.0(5)
C21 C22 C23 C18 -0.3(4)
C21 C22 C23 C27 177.9(3)
C19 C18 C23 C22 -0.9(4)
N5 C18 C23 C22 178.1(2)
C19 C18 C23 C27 -179.1(3)
N5 C18 C23 C27 -0.1(4)
C18 C19 C24 C26 118.2(4)
C20 C19 C24 C26 -62.6(4)
C18 C19 C24 C25 -117.6(3)
C20 C19 C24 C25 61.6(4)
C22 C23 C27 C28 -88.4(4)
C18 C23 C27 C28 89.7(3)
C22 C23 C27 C29 34.6(4)
C18 C23 C27 C29 -147.3(3)
N31 N32 C33 C34 0.2(3)
N31 N32 C33 C35 178.0(3)
N31 N30 C34 C33 -0.6(3)
Cu1 N30 C34 C33 177.28(18)
N31 N30 C34 C38 -177.6(2)
Cu1 N30 C34 C38 0.3(4)
N32 C33 C34 N30 0.3(3)
C35 C33 C34 N30 -177.3(3)
N32 C33 C34 C38 176.4(3)
C35 C33 C34 C38 -1.2(6)
C37 O36 C35 O35 1.2(5)
C37 O36 C35 C33 -177.9(3)
N32 C33 C35 O35 138.7(3)
C34 C33 C35 O35 -44.0(5)
N32 C33 C35 O36 -42.3(4)
C34 C33 C35 O36 135.0(3)
C40 O39 C38 O38 -3.3(5)
C40 O39 C38 C34 178.7(3)
N30 C34 C38 O38 1.6(4)
C33 C34 C38 O38 -174.2(3)
N30 C34 C38 O39 179.6(2)
C33 C34 C38 O39 3.8(5)
C44 N45 C41 N42 -0.7(3)
C58 N45 C41 N42 174.8(2)
C44 N45 C41 Cu41 -179.5(2)
C58 N45 C41 Cu41 -3.9(4)
C43 N42 C41 N45 0.7(3)
C46 N42 C41 N45 175.7(2)
C43 N42 C41 Cu41 179.61(19)
C46 N42 C41 Cu41 -5.3(3)
N70 Cu41 C41 N45 150.1(5)
N70 Cu41 C41 N42 -28.5(8)
C41 N42 C43 C44 -0.4(3)
C46 N42 C43 C44 -175.1(3)
N42 C43 C44 N45 -0.1(3)
C41 N45 C44 C43 0.6(3)
C58 N45 C44 C43 -174.8(3)
C41 N42 C46 C51 -97.5(3)
C43 N42 C46 C51 76.8(3)
C41 N42 C46 C47 78.4(3)
C43 N42 C46 C47 -107.4(3)
C51 C46 C47 C48 -0.4(4)
N42 C46 C47 C48 -176.0(2)
C51 C46 C47 C52 -179.4(3)
N42 C46 C47 C52 5.0(4)
C46 C47 C48 C49 -1.4(4)
C52 C47 C48 C49 177.7(3)
C47 C48 C49 C50 0.9(4)
C48 C49 C50 C51 1.4(4)
C49 C50 C51 C46 -3.0(4)
C49 C50 C51 C55 175.0(3)
C47 C46 C51 C50 2.5(4)
N42 C46 C51 C50 178.2(2)
C47 C46 C51 C55 -175.4(3)
N42 C46 C51 C55 0.2(4)
C48 C47 C52 C53 -97.0(4)
C46 C47 C52 C53 82.0(4)
C48 C47 C52 C54 28.2(4)
C46 C47 C52 C54 -152.8(3)
C50 C51 C55 C56 62.1(4)
C46 C51 C55 C56 -120.0(4)
C50 C51 C55 C57 -63.4(4)
C46 C51 C55 C57 114.5(4)
C41 N45 C58 C59 -98.6(3)
C44 N45 C58 C59 76.3(3)
C41 N45 C58 C63 79.8(3)
C44 N45 C58 C63 -105.4(3)
C63 C58 C59 C60 -1.2(4)
N45 C58 C59 C60 177.1(2)
C63 C58 C59 C64 178.8(3)
N45 C58 C59 C64 -3.0(4)
C58 C59 C60 C61 -0.5(4)
C64 C59 C60 C61 179.5(3)
C59 C60 C61 C62 1.4(5)
C60 C61 C62 C63 -0.5(5)
C61 C62 C63 C58 -1.1(4)
C61 C62 C63 C67 175.0(3)
C59 C58 C63 C62 1.9(4)
N45 C58 C63 C62 -176.3(2)
C59 C58 C63 C67 -174.2(3)
N45 C58 C63 C67 7.6(4)
C60 C59 C64 C66 -55.3(4)
C58 C59 C64 C66 124.7(3)
C60 C59 C64 C65 68.6(4)
C58 C59 C64 C65 -111.4(3)
C62 C63 C67 C68 -92.9(4)
C58 C63 C67 C68 83.0(4)
C62 C63 C67 C69 30.0(4)
C58 C63 C67 C69 -154.1(3)
N71 N72 C73 C74 0.2(4)
N71 N72 C73 C75 177.0(3)
N71 N70 C74 C73 -0.3(3)
Cu41 N70 C74 C73 177.3(2)
N71 N70 C74 C78 176.3(3)
Cu41 N70 C74 C78 -6.1(4)
N72 C73 C74 N70 0.1(3)
C75 C73 C74 N70 -176.3(3)
N72 C73 C74 C78 -175.4(5)
C75 C73 C74 C78 8.3(7)
C77 O76 C75 O75 0.8(6)
C77 O76 C75 C73 -177.4(3)
N72 C73 C75 O75 -162.8(4)
C74 C73 C75 O75 13.1(6)
N72 C73 C75 O76 15.3(4)
C74 C73 C75 O76 -168.7(3)
C80A O79A C78 O78A 3.8(16)
C80A O79A C78 C74 -172.6(10)
C80 O79 C78 O78 0.1(12)
C80 O79 C78 C74 167.8(6)
N70 C74 C78 O78A -10.6(12)
C73 C74 C78 O78A 164.5(10)
N70 C74 C78 O78 27.6(9)
C73 C74 C78 O78 -157.3(8)
N70 C74 C78 O79A 165.1(8)
C73 C74 C78 O79A -19.8(11)
N70 C74 C78 O79 -142.4(4)
C73 C74 C78 O79 32.7(7)
